data_2210201
loop_
_publ_author_name
'Xian-Qiang Huang'
'Hui Wang'
'Jian-Min Dou'
'Da-Qi Wang'
'Jin-Xian Wang'

_publ_section_title
;
 1,5-Diphenyl-3-(2-thienyl)pentane-1,5-dione
;
_journal_coeditor_code CV2102
_journal_issue 9
_journal_name_full 'Acta Crystallographica Section E'
_journal_page_first o4020
_journal_page_last o4021
_journal_paper_doi 10.1107/S1600536806032429
_journal_volume 62
_journal_year 2006
_chemical_formula_iupac 'C21 H18 O2 S'
_chemical_formula_moiety 'C21 H18 O2 S'
_chemical_formula_sum 'C21 H18 O2 S'
_chemical_formula_weight 334.41
_chemical_name_systematic
;
1,5-Diphenyl-3-(2-thienyl)pentane-1,5-dione
;
_space_group_IT_number 14
_symmetry_cell_setting monoclinic
_symmetry_space_group_name_Hall '-P 2ybc'
_symmetry_space_group_name_H-M 'P 1 21/c 1'
_atom_sites_solution_hydrogens geom
_atom_sites_solution_primary direct
_atom_sites_solution_secondary difmap
_audit_creation_method SHELXL-97
_cell_angle_alpha 90.00
_cell_angle_beta 94.456(3)
_cell_angle_gamma 90.00
_cell_formula_units_Z 4
_cell_length_a 13.460(2)
_cell_length_b 12.094(3)
_cell_length_c 10.762(2)
_cell_measurement_reflns_used 2006
_cell_measurement_temperature 298(2)
_cell_measurement_theta_max 20.665
_cell_measurement_theta_min 2.267
_cell_volume 1746.6(6)
_computing_cell_refinement SMART
_computing_data_collection 'SMART (Siemens, 1996)'
_computing_data_reduction 'SAINT (Siemens, 1996)'
_computing_molecular_graphics 'SHELXTL (Sheldrick, 1997b)'
_computing_publication_material SHELXTL
_computing_structure_refinement 'SHELXL97 (Sheldrick, 1997a)'
_computing_structure_solution 'SHELXS97 (Sheldrick, 1997a)'
_diffrn_ambient_temperature 298(2)
_diffrn_measured_fraction_theta_full 0.994
_diffrn_measured_fraction_theta_max 0.994
_diffrn_measurement_device_type 'Bruker SMART CCD area-detector'
_diffrn_measurement_method '\f and \w'
_diffrn_radiation_monochromator graphite
_diffrn_radiation_source 'fine-focus sealed tube'
_diffrn_radiation_type MoK\a
_diffrn_radiation_wavelength 0.71073
_diffrn_reflns_av_R_equivalents 0.0602
_diffrn_reflns_av_sigmaI/netI 0.0707
_diffrn_reflns_limit_h_max 16
_diffrn_reflns_limit_h_min -13
_diffrn_reflns_limit_k_max 14
_diffrn_reflns_limit_k_min -12
_diffrn_reflns_limit_l_max 9
_diffrn_reflns_limit_l_min -12
_diffrn_reflns_number 8511
_diffrn_reflns_theta_full 25.01
_diffrn_reflns_theta_max 25.01
_diffrn_reflns_theta_min 2.27
_diffrn_standards_decay_% 0
_diffrn_standards_interval_count 0
_diffrn_standards_number 0
_exptl_absorpt_coefficient_mu 0.195
_exptl_absorpt_correction_T_max 0.9039
_exptl_absorpt_correction_T_min 0.8955
_exptl_absorpt_correction_type multi-scan
_exptl_absorpt_process_details '(SADABS; Sheldrick, 1996)'
_exptl_crystal_colour colourless
_exptl_crystal_density_diffrn 1.272
_exptl_crystal_density_method 'not measured'
_exptl_crystal_description block
_exptl_crystal_F_000 704
_exptl_crystal_size_max 0.58
_exptl_crystal_size_mid 0.55
_exptl_crystal_size_min 0.53
_refine_diff_density_max 0.231
_refine_diff_density_min -0.308
_refine_ls_extinction_method none
_refine_ls_goodness_of_fit_ref 1.001
_refine_ls_hydrogen_treatment constr
_refine_ls_matrix_type full
_refine_ls_number_parameters 224
_refine_ls_number_reflns 3061
_refine_ls_number_restraints 11
_refine_ls_restrained_S_all 1.006
_refine_ls_R_factor_all 0.1253
_refine_ls_R_factor_gt 0.0612
_refine_ls_shift/su_max 0.000
_refine_ls_shift/su_mean 0.000
_refine_ls_structure_factor_coef Fsqd
_refine_ls_weighting_details 'calc w=1/[\s^2^(Fo^2^)+(0.0999P)^2^+0.3043P] where P=(Fo^2^+2Fc^2^)/3'
_refine_ls_weighting_scheme calc
_refine_ls_wR_factor_gt 0.1460
_refine_ls_wR_factor_ref 0.1997
_reflns_number_gt 1620
_reflns_number_total 3061
_reflns_threshold_expression I>2\s(I)
_cod_data_source_file cv2102.cif
_cod_data_source_block I
_cod_depositor_comments
;
The following automatic conversions were performed:
'_symmetry_cell_setting' value 'Monoclinic' changed to 'monoclinic'
according to '/home/saulius/struct/CIF-dictionaries/cif_core.dic'
dictionary named 'cif_core.dic' version 2.4.1 from 2010-06-29.

Automatic conversion script
Id: cif_fix_enum 1527 2010-12-29 10:47:43Z saulius 

The following automatic conversions were performed:

'_symmetry_cell_setting' value 'Monoclinic' changed to 'monoclinic'
according to /home/saulius/struct/CIF-dictionaries/cif_core.dic
dictionary named 'cif_core.dic' version 2.4.1 from 2010-06-29.

Automatic conversion script
Id: cif_fix_values 1715 2011-07-08 13:25:40Z adriana 
;
_cod_original_sg_symbol_H-M 'P 21/c'
_cod_database_code 2210201
_cod_database_fobs_code 2210201

loop_
_symmetry_equiv_pos_as_xyz
'x, y, z'
'-x, y+1/2, -z+1/2'
'-x, -y, -z'
'x, -y-1/2, z-1/2'

loop_
_atom_site_type_symbol
_atom_site_label
_atom_site_fract_x
_atom_site_fract_y
_atom_site_fract_z
_atom_site_U_iso_or_equiv
_atom_site_adp_type
_atom_site_calc_flag
_atom_site_refinement_flags
_atom_site_occupancy
_atom_site_disorder_assembly
_atom_site_disorder_group
O O1 0.1375(2) 0.8000(2) 1.1690(2) 0.0923(9) Uani d . 1 . .
O O2 0.39329(19) 0.89264(19) 0.9624(2) 0.0806(8) Uani d . 1 . .
S S1 0.29544(15) 0.51245(15) 1.13483(15) 0.0957(8) Uani d PD 0.735(5) A 1
C C3' 0.2666(14) 0.5095(13) 1.1086(15) 0.0957(8) Uani d PD 0.265(5) A 2
H H3' 0.3229 0.5200 1.1631 0.115 Uiso calc PR 0.265(5) A 2
C C1 0.2206(5) 0.4085(4) 1.1064(4) 0.1055(16) Uani d D 1 . .
H H1 0.2289 0.3410 1.1472 0.127 Uiso d R 1 A .
C C2 0.1465(4) 0.4283(4) 1.0232(5) 0.1000(15) Uani d D 1 A .
H H2 0.0970 0.3778 0.9975 0.120 Uiso d R 1 . .
C C3 0.1521(10) 0.5387(11) 0.9813(13) 0.090(2) Uani d PD 0.735(5) A 1
H H3 0.1049 0.5692 0.9236 0.108 Uiso calc PR 0.735(5) A 1
S S1' 0.1344(7) 0.5462(8) 0.9584(9) 0.090(2) Uani d PD 0.265(5) A 2
C C4 0.2327(2) 0.5975(2) 1.0325(3) 0.0543(8) Uani d D 1 . .
C C5 0.2699(2) 0.7117(2) 1.0089(3) 0.0513(8) Uani d . 1 A .
H H5 0.3009 0.7411 1.0875 0.062 Uiso calc R 1 . .
C C6 0.1849(2) 0.7882(3) 0.9638(3) 0.0579(9) Uani d . 1 . .
H H6A 0.2126 0.8584 0.9399 0.069 Uiso calc R 1 A .
H H6B 0.1501 0.7563 0.8901 0.069 Uiso calc R 1 . .
C C7 0.1119(3) 0.8088(3) 1.0586(3) 0.0568(8) Uani d . 1 A .
C C8 0.0097(2) 0.8429(2) 1.0181(3) 0.0508(8) Uani d . 1 . .
C C9 -0.0249(3) 0.8522(3) 0.8944(3) 0.0624(9) Uani d . 1 A .
H H9 0.0177 0.8367 0.8326 0.075 Uiso calc R 1 . .
C C10 -0.1211(3) 0.8840(3) 0.8616(4) 0.0775(11) Uani d . 1 . .
H H10 -0.1436 0.8900 0.7780 0.093 Uiso calc R 1 A .
C C11 -0.1836(3) 0.9068(3) 0.9517(4) 0.0823(11) Uani d . 1 A .
H H11 -0.2491 0.9278 0.9298 0.099 Uiso calc R 1 . .
C C12 -0.1503(3) 0.8989(3) 1.0740(4) 0.0827(12) Uani d . 1 . .
H H12 -0.1930 0.9152 1.1353 0.099 Uiso calc R 1 A .
C C13 -0.0556(3) 0.8674(3) 1.1071(3) 0.0673(9) Uani d . 1 A .
H H13 -0.0341 0.8621 1.1911 0.081 Uiso calc R 1 . .
C C14 0.3489(2) 0.7060(2) 0.9158(3) 0.0537(8) Uani d . 1 . .
H H14A 0.3948 0.6468 0.9407 0.064 Uiso calc R 1 A .
H H14B 0.3166 0.6866 0.8351 0.064 Uiso calc R 1 . .
C C15 0.4082(2) 0.8102(3) 0.9014(3) 0.0569(8) Uani d . 1 A .
C C16 0.4863(2) 0.8089(3) 0.8129(3) 0.0558(8) Uani d . 1 . .
C C17 0.5054(3) 0.7176(3) 0.7414(3) 0.0752(10) Uani d . 1 A .
H H17 0.4682 0.6536 0.7498 0.090 Uiso calc R 1 . .
C C18 0.5775(3) 0.7187(4) 0.6589(4) 0.0927(13) Uani d . 1 . .
H H18 0.5896 0.6556 0.6129 0.111 Uiso calc R 1 A .
C C19 0.6311(3) 0.8115(6) 0.6439(5) 0.1048(16) Uani d . 1 A .
H H19 0.6793 0.8133 0.5864 0.126 Uiso calc R 1 . .
C C20 0.6141(3) 0.9026(5) 0.7140(6) 0.1100(17) Uani d . 1 . .
H H20 0.6517 0.9661 0.7044 0.132 Uiso calc R 1 A .
C C21 0.5425(3) 0.9026(3) 0.7984(4) 0.0840(12) Uani d . 1 A .
H H21 0.5321 0.9655 0.8454 0.101 Uiso calc R 1 . .

loop_
_atom_site_aniso_label
_atom_site_aniso_U_11
_atom_site_aniso_U_22
_atom_site_aniso_U_33
_atom_site_aniso_U_12
_atom_site_aniso_U_13
_atom_site_aniso_U_23
O1 0.112(2) 0.128(2) 0.0370(14) 0.0434(17) 0.0073(13) -0.0004(13)
O2 0.0933(19) 0.0533(15) 0.0957(19) -0.0151(13) 0.0101(14) -0.0190(13)
S1 0.1474(18) 0.0681(9) 0.0675(11) -0.0232(9) -0.0183(9) 0.0176(7)
C3' 0.1474(18) 0.0681(9) 0.0675(11) -0.0232(9) -0.0183(9) 0.0176(7)
C1 0.172(5) 0.068(3) 0.082(3) -0.025(3) 0.045(3) 0.001(2)
C2 0.095(3) 0.078(3) 0.133(4) -0.038(3) 0.044(3) -0.031(3)
C3 0.083(4) 0.071(2) 0.111(4) -0.010(2) -0.020(3) 0.000(2)
S1' 0.083(4) 0.071(2) 0.111(4) -0.010(2) -0.020(3) 0.000(2)
C4 0.065(2) 0.0533(18) 0.0470(17) -0.0065(15) 0.0185(15) -0.0040(14)
C5 0.062(2) 0.0499(18) 0.0415(17) -0.0037(14) 0.0031(14) -0.0021(13)
C6 0.068(2) 0.065(2) 0.0415(17) 0.0071(16) 0.0069(15) 0.0012(15)
C7 0.078(2) 0.0557(19) 0.0372(18) 0.0091(16) 0.0084(16) 0.0007(14)
C8 0.067(2) 0.0434(17) 0.0430(18) -0.0031(14) 0.0135(16) 0.0005(13)
C9 0.067(2) 0.066(2) 0.055(2) -0.0013(17) 0.0111(17) -0.0007(16)
C10 0.074(3) 0.091(3) 0.067(2) 0.001(2) 0.001(2) 0.004(2)
C11 0.064(2) 0.082(3) 0.101(3) -0.003(2) 0.007(2) -0.002(2)
C12 0.078(3) 0.084(3) 0.090(3) -0.003(2) 0.033(2) -0.005(2)
C13 0.078(3) 0.069(2) 0.057(2) 0.0025(19) 0.0186(19) 0.0003(17)
C14 0.059(2) 0.0479(18) 0.0548(19) -0.0064(14) 0.0068(15) -0.0018(14)
C15 0.061(2) 0.0490(19) 0.059(2) -0.0045(15) -0.0055(17) 0.0025(16)
C16 0.054(2) 0.0545(19) 0.057(2) -0.0060(15) -0.0037(16) 0.0119(16)
C17 0.065(2) 0.090(3) 0.072(2) -0.020(2) 0.0165(19) -0.005(2)
C18 0.066(3) 0.133(4) 0.080(3) -0.012(3) 0.014(2) -0.008(3)
C19 0.075(3) 0.149(5) 0.092(3) -0.004(3) 0.017(2) 0.045(3)
C20 0.079(3) 0.105(4) 0.148(5) -0.012(3) 0.019(3) 0.067(4)
C21 0.073(3) 0.063(2) 0.117(3) -0.0070(19) 0.007(2) 0.031(2)

loop_
_atom_type_symbol
_atom_type_description
_atom_type_scat_dispersion_real
_atom_type_scat_dispersion_imag
_atom_type_scat_source
C C 0.0033 0.0016 'International Tables Vol C Tables 4.2.6.8 and 6.1.1.4'
H H 0.0000 0.0000 'International Tables Vol C Tables 4.2.6.8 and 6.1.1.4'
O O 0.0106 0.0060 'International Tables Vol C Tables 4.2.6.8 and 6.1.1.4'
S S 0.1246 0.1234 'International Tables Vol C Tables 4.2.6.8 and 6.1.1.4'

loop_
_geom_angle_atom_site_label_1
_geom_angle_atom_site_label_2
_geom_angle_atom_site_label_3
_geom_angle
C1 S1 C4 94.4(3)
C1 C3' C4 122.9(15)
C1 C3' H3' 118.6
C4 C3' H3' 118.6
C2 C1 C3' 99.7(9)
C2 C1 S1 114.6(4)
C3' C1 S1 14.9(8)
C2 C1 H1 122.7
C3' C1 H1 137.5
S1 C1 H1 122.7
C1 C2 C3 109.5(7)
C1 C2 S1' 120.6(5)
C3 C2 S1' 11.2(9)
C1 C2 H2 125.0
C3 C2 H2 125.5
S1' C2 H2 114.4
C4 C3 C2 114.9(11)
C4 C3 H3 122.5
C2 C3 H3 122.5
C2 S1' C4 94.4(6)
C3 C4 C3' 93.0(11)
C3 C4 C5 132.3(7)
C3' C4 C5 134.7(9)
C3 C4 S1' 9.4(10)
C3' C4 S1' 102.4(9)
C5 C4 S1' 122.9(4)
C3 C4 S1 106.6(7)
C3' C4 S1 13.6(8)
C5 C4 S1 121.1(3)
S1' C4 S1 116.0(4)
C4 C5 C14 109.3(2)
C4 C5 C6 111.2(3)
C14 C5 C6 111.4(3)
C4 C5 H5 108.3
C14 C5 H5 108.3
C6 C5 H5 108.3
C7 C6 C5 113.8(3)
C7 C6 H6A 108.8
C5 C6 H6A 108.8
C7 C6 H6B 108.8
C5 C6 H6B 108.8
H6A C6 H6B 107.7
O1 C7 C8 120.1(3)
O1 C7 C6 120.1(3)
C8 C7 C6 119.7(3)
C9 C8 C13 117.8(3)
C9 C8 C7 123.1(3)
C13 C8 C7 119.1(3)
C10 C9 C8 120.8(3)
C10 C9 H9 119.6
C8 C9 H9 119.6
C11 C10 C9 119.8(4)
C11 C10 H10 120.1
C9 C10 H10 120.1
C12 C11 C10 120.0(4)
C12 C11 H11 120.0
C10 C11 H11 120.0
C13 C12 C11 120.6(4)
C13 C12 H12 119.7
C11 C12 H12 119.7
C12 C13 C8 121.0(4)
C12 C13 H13 119.5
C8 C13 H13 119.5
C15 C14 C5 115.7(3)
C15 C14 H14A 108.3
C5 C14 H14A 108.3
C15 C14 H14B 108.3
C5 C14 H14B 108.3
H14A C14 H14B 107.4
O2 C15 C16 120.8(3)
O2 C15 C14 121.2(3)
C16 C15 C14 117.9(3)
C21 C16 C17 117.8(4)
C21 C16 C15 119.3(3)
C17 C16 C15 122.8(3)
C18 C17 C16 121.8(4)
C18 C17 H17 119.1
C16 C17 H17 119.1
C19 C18 C17 119.9(5)
C19 C18 H18 120.0
C17 C18 H18 120.0
C18 C19 C20 119.4(5)
C18 C19 H19 120.3
C20 C19 H19 120.3
C19 C20 C21 121.5(4)
C19 C20 H20 119.3
C21 C20 H20 119.3
C20 C21 C16 119.6(4)
C20 C21 H21 120.2
C16 C21 H21 120.2

loop_
_geom_bond_atom_site_label_1
_geom_bond_atom_site_label_2
_geom_bond_distance
O1 C7 1.216(4)
O2 C15 1.219(4)
S1 C1 1.625(6)
S1 C4 1.685(4)
C3' C1 1.368(17)
C3' C4 1.398(16)
C3' H3' 0.9300
C1 C2 1.310(6)
C1 H1 0.9300
C2 C3 1.413(14)
C2 S1' 1.591(12)
C2 H2 0.9300
C3 C4 1.376(13)
C3 H3 0.9300
S1' C4 1.615(11)
C4 C5 1.498(5)
C5 C14 1.517(5)
C5 C6 1.522(5)
C5 H5 0.9800
C6 C7 1.492(5)
C6 H6A 0.9700
C6 H6B 0.9700
C7 C8 1.469(5)
C8 C9 1.380(5)
C8 C13 1.381(5)
C9 C10 1.371(5)
C9 H9 0.9300
C10 C11 1.361(5)
C10 H10 0.9300
C11 C12 1.360(6)
C11 H11 0.9300
C12 C13 1.351(6)
C12 H12 0.9300
C13 H13 0.9300
C14 C15 1.506(5)
C14 H14A 0.9700
C14 H14B 0.9700
C15 C16 1.473(5)
C16 C21 1.379(5)
C16 C17 1.381(5)
C17 C18 1.365(6)
C17 H17 0.9300
C18 C19 1.351(7)
C18 H18 0.9300
C19 C20 1.365(7)
C19 H19 0.9300
C20 C21 1.374(6)
C20 H20 0.9300
C21 H21 0.9300

loop_
_geom_hbond_atom_site_label_D
_geom_hbond_atom_site_label_H
_geom_hbond_atom_site_label_A
_geom_hbond_site_symmetry_A
_geom_hbond_distance_DH
_geom_hbond_distance_HA
_geom_hbond_distance_DA
_geom_hbond_angle_DHA
C6 H6B O1 4_575 0.97 2.47 3.361(7) 153
